data_1533747
loop_
_publ_author_name
'Berger, R.'

_publ_section_title
;
 Crystal structure refinement of alpha-V5 As3
;
_journal_name_full 'Acta Chemica Scandinavica, Series A: (28,1974-)'
_journal_page_first 223
_journal_page_last 226
_journal_volume 31
_journal_year 1977
_chemical_formula_sum 'As2.74 V5'
_chemical_name_systematic 'V5 As2.74'
_space_group_IT_number 140
_symmetry_space_group_name_Hall '-I 4 2c'
_symmetry_space_group_name_H-M 'I 4/m c m'
_cell_angle_alpha 90
_cell_angle_beta 90
_cell_angle_gamma 90
_cell_formula_units_Z 4
_cell_length_a 9.5031
_cell_length_b 9.5031
_cell_length_c 4.8255
_cell_volume 435.786
_citation_journal_id_ASTM ACAPCT
_cod_data_source_file Berger_ACAPCT_1977_1041.cif
_cod_data_source_block As2.74V5
_cod_original_cell_volume 435.7857
_cod_database_code 1533747

loop_
_symmetry_equiv_pos_as_xyz
x,y,z
-y,x,z
-x,-y,z
y,-x,z
x,-y,-z+1/2
y,x,-z+1/2
-x,y,-z+1/2
-y,-x,-z+1/2
-x,-y,-z
y,-x,-z
x,y,-z
-y,x,-z
-x,y,z-1/2
-y,-x,z-1/2
x,-y,z-1/2
y,x,z-1/2
x+1/2,y+1/2,z+1/2
-y+1/2,x+1/2,z+1/2
-x+1/2,-y+1/2,z+1/2
y+1/2,-x+1/2,z+1/2
x+1/2,-y+1/2,-z+1
y+1/2,x+1/2,-z+1
-x+1/2,y+1/2,-z+1
-y+1/2,-x+1/2,-z+1
-x+1/2,-y+1/2,-z+1/2
y+1/2,-x+1/2,-z+1/2
x+1/2,y+1/2,-z+1/2
-y+1/2,x+1/2,-z+1/2
-x+1/2,y+1/2,z
-y+1/2,-x+1/2,z
x+1/2,-y+1/2,z
y+1/2,x+1/2,z

loop_
_atom_site_label
_atom_site_type_symbol
_atom_site_fract_x
_atom_site_fract_y
_atom_site_fract_z
_atom_site_occupancy
_atom_site_U_iso_or_equiv
As1 As 0.16458 0.66458 0 1 0.0
V2 V 0 0.5 0.25 1 0.0
V1 V 0.07601 0.22405 0 1 0.0
As2 As 0 0 0.25 0.743 0.0
